data_4025447
loop_
_publ_author_name
'Shiharu Hiraoka'
'Shinji Harada'
'Atsushi Nishida'

_publ_section_title
;
 Catalytic Enantioselective Total Synthesis of (-)-Platyphyllide and Its
 Structural Revision
;
_journal_name_full 'Journal of Organic Chemistry'
_journal_page_first 3871
_journal_page_last 3874
_journal_paper_doi 10.1021/jo1003746
_journal_volume 75
_journal_year 2010
_chemical_formula_sum 'C25 H31 Br O8 S'
_chemical_formula_weight 571.47
_chemical_name_systematic
; 
 ? 
;
_space_group_IT_number 4
_symmetry_cell_setting monoclinic
_symmetry_space_group_name_Hall 'P 2yb'
_symmetry_space_group_name_H-M 'P 1 21 1'
_atom_sites_solution_hydrogens geom
_atom_sites_solution_primary direct
_atom_sites_solution_secondary difmap
_audit_creation_method SHELXL-97
_cell_angle_alpha 90.00
_cell_angle_beta 90.33(3)
_cell_angle_gamma 90.00
_cell_formula_units_Z 4
_cell_length_a 7.352(14)
_cell_length_b 7.528(14)
_cell_length_c 45.19(8)
_cell_measurement_reflns_used 820
_cell_measurement_temperature 296
_cell_measurement_theta_max 16.56
_cell_measurement_theta_min 2.70
_cell_volume 2501(8)
_computing_cell_refinement 'Bruker SAINT'
_computing_data_collection 'Bruker APEX2'
_computing_data_reduction 'Bruker SAINT'
_computing_molecular_graphics 'Bruker SHELXTL'
_computing_publication_material 'Bruker SHELXTL'
_computing_structure_refinement 'SHELXL-97 (Sheldrick, 2008)'
_computing_structure_solution 'SHELXS-97 (Sheldrick, 2008)'
_diffrn_ambient_temperature 296
_diffrn_detector_area_resol_mean 8.333
_diffrn_measured_fraction_theta_full 0.977
_diffrn_measured_fraction_theta_max 0.977
_diffrn_measurement_device_type 'Bruker APEX-II CCD'
_diffrn_measurement_method '\f and \w scans'
_diffrn_radiation_monochromator graphite
_diffrn_radiation_source 'fine-focus sealed tube'
_diffrn_radiation_type MoK\a
_diffrn_radiation_wavelength 0.71073
_diffrn_reflns_av_R_equivalents 0.0748
_diffrn_reflns_av_sigmaI/netI 0.1627
_diffrn_reflns_limit_h_max 6
_diffrn_reflns_limit_h_min -7
_diffrn_reflns_limit_k_max 7
_diffrn_reflns_limit_k_min -7
_diffrn_reflns_limit_l_max 25
_diffrn_reflns_limit_l_min -43
_diffrn_reflns_number 7244
_diffrn_reflns_theta_full 20.21
_diffrn_reflns_theta_max 20.21
_diffrn_reflns_theta_min 1.35
_exptl_absorpt_coefficient_mu 1.775
_exptl_absorpt_correction_T_max 0.9165
_exptl_absorpt_correction_T_min 0.7178
_exptl_absorpt_correction_type empirical
_exptl_absorpt_process_details
;
SADABS Sheldrick 1996
;
_exptl_crystal_colour colorless
_exptl_crystal_density_diffrn 1.518
_exptl_crystal_density_meas 0
_exptl_crystal_density_method 'not measured'
_exptl_crystal_description plate
_exptl_crystal_F_000 1184
_exptl_crystal_size_max 0.20
_exptl_crystal_size_mid 0.20
_exptl_crystal_size_min 0.05
_refine_diff_density_max 0.446
_refine_diff_density_min -0.314
_refine_diff_density_rms 0.066
_refine_ls_abs_structure_details 'Flack H D (1983), Acta Cryst. A39, 876-881'
_refine_ls_abs_structure_Flack 0.00(2)
_refine_ls_extinction_method none
_refine_ls_goodness_of_fit_ref 0.923
_refine_ls_hydrogen_treatment constr
_refine_ls_matrix_type full
_refine_ls_number_parameters 637
_refine_ls_number_reflns 4640
_refine_ls_number_restraints 1
_refine_ls_restrained_S_all 0.923
_refine_ls_R_factor_all 0.0947
_refine_ls_R_factor_gt 0.0636
_refine_ls_shift/su_max 0.007
_refine_ls_shift/su_mean 0.001
_refine_ls_structure_factor_coef Fsqd
_refine_ls_weighting_details 'calc w=1/[\s^2^(Fo^2^)+(0.1000P)^2^+0.0000P] where P=(Fo^2^+2Fc^2^)/3'
_refine_ls_weighting_scheme calc
_refine_ls_wR_factor_gt 0.1656
_refine_ls_wR_factor_ref 0.1940
_reflns_number_gt 3468
_reflns_number_total 4640
_reflns_threshold_expression >2sigma(I)
_cod_data_source_file jo1003746_si_002.cif
_cod_data_source_block harada100410p21
_cod_depositor_comments
;
The following automatic conversions were performed:

'_symmetry_cell_setting' value 'Monoclinic' changed to 'monoclinic'
according to the built-in table from CIF Core dictionary named
'cif_core.dic' version 2.4.1 from 2010-06-29.

Automatic conversion script
Id: cif_fix_values 1646 2011-03-28 12:23:43Z adriana 
;
_cod_database_code 4025447

loop_
_symmetry_equiv_pos_as_xyz
'x, y, z'
'-x, y+1/2, -z'

loop_
_atom_site_label
_atom_site_type_symbol
_atom_site_fract_x
_atom_site_fract_y
_atom_site_fract_z
_atom_site_U_iso_or_equiv
_atom_site_adp_type
_atom_site_occupancy
_atom_site_symmetry_multiplicity
_atom_site_calc_flag
_atom_site_refinement_flags
_atom_site_disorder_assembly
_atom_site_disorder_group
Br1 Br 0.1215(2) -0.9546(2) 0.74291(3) 0.0634(6) Uani 1 1 d . . .
Br2 Br -0.3780(2) 1.0617(2) 0.75709(3) 0.0632(6) Uani 1 1 d . . .
C1 C 0.769(2) -0.024(3) 0.8936(4) 0.062(5) Uani 1 1 d . . .
C2 C 0.792(2) 0.1094(19) 0.8693(3) 0.050(4) Uani 1 1 d . . .
H2 H 0.8870 0.0692 0.8557 0.060 Uiso 1 1 calc R . .
C3 C 0.6108(18) 0.136(2) 0.8521(3) 0.041(4) Uani 1 1 d . . .
H3 H 0.5211 0.1943 0.8648 0.049 Uiso 1 1 calc R . .
C4 C 0.5385(17) -0.0437(17) 0.8417(3) 0.037(4) Uani 1 1 d . . .
H4 H 0.6252 -0.0959 0.8278 0.045 Uiso 1 1 calc R . .
C5 C 0.521(2) -0.166(2) 0.8687(4) 0.071(5) Uani 1 1 d . . .
H5A H 0.4362 -0.1144 0.8827 0.085 Uiso 1 1 calc R . .
H5B H 0.4734 -0.2802 0.8625 0.085 Uiso 1 1 calc R . .
C6 C 0.701(2) -0.192(3) 0.8836(4) 0.072(5) Uani 1 1 d . . .
H6A H 0.6878 -0.2719 0.9004 0.087 Uiso 1 1 calc R . .
H6B H 0.7864 -0.2449 0.8699 0.087 Uiso 1 1 calc R . .
C7 C 0.564(3) 0.416(2) 0.8273(4) 0.077(6) Uani 1 1 d . . .
H7A H 0.4343 0.4052 0.8274 0.115 Uiso 1 1 calc R . .
H7B H 0.6011 0.4824 0.8102 0.115 Uiso 1 1 calc R . .
H7C H 0.6037 0.4772 0.8449 0.115 Uiso 1 1 calc R . .
C8 C 0.3551(19) -0.022(2) 0.8263(4) 0.054(4) Uani 1 1 d . . .
H8A H 0.2601 0.0009 0.8406 0.065 Uiso 1 1 calc R . .
H8B H 0.3586 0.0760 0.8123 0.065 Uiso 1 1 calc R . .
C9 C 0.153(2) -0.249(2) 0.8108(4) 0.048(4) Uani 1 1 d . . .
C10 C 0.1463(16) -0.422(2) 0.7936(3) 0.036(4) Uani 1 1 d . . .
C11 C 0.0364(19) -0.552(2) 0.8028(3) 0.040(4) Uani 1 1 d . . .
H11 H -0.0344 -0.5327 0.8195 0.048 Uiso 1 1 calc R . .
C12 C 0.0240(16) -0.715(2) 0.7883(3) 0.044(4) Uani 1 1 d . . .
H12 H -0.0521 -0.8045 0.7950 0.052 Uiso 1 1 calc R . .
C13 C 0.1302(19) -0.736(2) 0.7636(3) 0.043(4) Uani 1 1 d . . .
C14 C 0.2415(17) -0.604(2) 0.7536(3) 0.044(4) Uani 1 1 d . . .
H14 H 0.3110 -0.6201 0.7366 0.053 Uiso 1 1 calc R . .
C15 C 0.2491(16) -0.447(2) 0.7688(3) 0.047(4) Uani 1 1 d . . .
H15 H 0.3247 -0.3558 0.7623 0.056 Uiso 1 1 calc R . .
C16 C 0.9944(18) 0.377(2) 0.9280(3) 0.054(4) Uani 1 1 d . . .
H16A H 0.8842 0.4471 0.9293 0.065 Uiso 1 1 calc R . .
H16B H 0.9686 0.2630 0.9372 0.065 Uiso 1 1 calc R . .
C17 C 1.1440(19) 0.4717(19) 0.9475(3) 0.041(4) Uani 1 1 d . . .
C18 C 1.075(3) 0.463(3) 0.9794(4) 0.069(6) Uani 1 1 d . . .
C19 C 1.237(2) 0.493(3) 0.9980(4) 0.081(6) Uani 1 1 d . . .
H19A H 1.2236 0.6007 1.0096 0.097 Uiso 1 1 calc R . .
H19B H 1.2579 0.3939 1.0112 0.097 Uiso 1 1 calc R . .
C20 C 1.385(2) 0.511(2) 0.9767(3) 0.057(5) Uani 1 1 d . . .
H20 H 1.5074 0.4939 0.9850 0.068 Uiso 1 1 calc R . .
C21 C 1.353(2) 0.691(3) 0.9609(4) 0.086(7) Uani 1 1 d . . .
H21A H 1.3322 0.7847 0.9753 0.103 Uiso 1 1 calc R . .
H21B H 1.4573 0.7227 0.9490 0.103 Uiso 1 1 calc R . .
C22 C 1.184(3) 0.665(2) 0.9412(4) 0.072(6) Uani 1 1 d . . .
H22A H 1.0843 0.7419 0.9472 0.087 Uiso 1 1 calc R . .
H22B H 1.2105 0.6855 0.9205 0.087 Uiso 1 1 calc R . .
C23 C 1.332(2) 0.381(2) 0.9511(3) 0.054(5) Uani 1 1 d . . .
C24 C 1.4544(19) 0.394(3) 0.9231(4) 0.076(6) Uani 1 1 d . . .
H24A H 1.5743 0.3514 0.9278 0.114 Uiso 1 1 calc R . .
H24B H 1.4611 0.5149 0.9166 0.114 Uiso 1 1 calc R . .
H24C H 1.4030 0.3220 0.9076 0.114 Uiso 1 1 calc R . .
C25 C 1.324(3) 0.192(3) 0.9603(4) 0.091(7) Uani 1 1 d . . .
H25A H 1.4428 0.1531 0.9664 0.136 Uiso 1 1 calc R . .
H25B H 1.2828 0.1208 0.9439 0.136 Uiso 1 1 calc R . .
H25C H 1.2410 0.1792 0.9765 0.136 Uiso 1 1 calc R . .
C26 C 0.2671(19) 0.130(2) 0.6065(4) 0.054(4) Uani 1 1 d . . .
C27 C 0.2876(19) -0.0065(18) 0.6311(3) 0.046(4) Uani 1 1 d . . .
H27 H 0.3831 0.0328 0.6448 0.055 Uiso 1 1 calc R . .
C28 C 0.1109(16) -0.027(2) 0.6479(3) 0.041(4) Uani 1 1 d . . .
H28 H 0.0214 -0.0866 0.6352 0.049 Uiso 1 1 calc R . .
C29 C 0.0365(16) 0.1515(18) 0.6573(3) 0.040(4) Uani 1 1 d . . .
H29 H 0.1232 0.2033 0.6715 0.048 Uiso 1 1 calc R . .
C30 C 0.0208(19) 0.278(2) 0.6312(3) 0.055(4) Uani 1 1 d . . .
H30A H -0.0685 0.2326 0.6173 0.066 Uiso 1 1 calc R . .
H30B H -0.0217 0.3928 0.6382 0.066 Uiso 1 1 calc R . .
C31 C 0.198(2) 0.302(2) 0.6159(4) 0.057(4) Uani 1 1 d . . .
H31A H 0.1816 0.3782 0.5988 0.069 Uiso 1 1 calc R . .
H31B H 0.2846 0.3579 0.6292 0.069 Uiso 1 1 calc R . .
C32 C 0.062(3) -0.305(3) 0.6730(4) 0.081(6) Uani 1 1 d . . .
H32A H -0.0659 -0.2927 0.6690 0.121 Uiso 1 1 calc R . .
H32B H 0.0790 -0.3594 0.6920 0.121 Uiso 1 1 calc R . .
H32C H 0.1166 -0.3773 0.6581 0.121 Uiso 1 1 calc R . .
C33 C -0.142(2) 0.123(2) 0.6736(3) 0.059(5) Uani 1 1 d . . .
H33A H -0.2395 0.0962 0.6598 0.071 Uiso 1 1 calc R . .
H33B H -0.1311 0.0264 0.6877 0.071 Uiso 1 1 calc R . .
C34 C -0.345(2) 0.353(2) 0.6897(3) 0.046(4) Uani 1 1 d . . .
C35 C -0.3536(16) 0.5209(19) 0.7067(3) 0.035(4) Uani 1 1 d . . .
C36 C -0.4672(18) 0.659(2) 0.6965(3) 0.040(4) Uani 1 1 d . . .
H36 H -0.5378 0.6413 0.6796 0.048 Uiso 1 1 calc R . .
C37 C -0.4751(18) 0.818(2) 0.7112(3) 0.047(4) Uani 1 1 d . . .
H37 H -0.5518 0.9078 0.7045 0.056 Uiso 1 1 calc R . .
C38 C -0.3658(17) 0.844(2) 0.7365(3) 0.035(4) Uani 1 1 d . . .
C39 C -0.2609(19) 0.714(2) 0.7466(3) 0.045(4) Uani 1 1 d . . .
H39 H -0.1936 0.7314 0.7639 0.054 Uiso 1 1 calc R . .
C40 C -0.2499(15) 0.554(2) 0.7317(3) 0.046(4) Uani 1 1 d . . .
H40 H -0.1711 0.4666 0.7387 0.056 Uiso 1 1 calc R . .
C41 C 0.4911(16) -0.271(2) 0.5717(3) 0.045(4) Uani 1 1 d . . .
H41A H 0.3874 -0.3501 0.5703 0.054 Uiso 1 1 calc R . .
H41B H 0.4552 -0.1595 0.5626 0.054 Uiso 1 1 calc R . .
C42 C 0.6412(18) -0.349(2) 0.5533(3) 0.040(4) Uani 1 1 d . . .
C43 C 0.578(2) -0.356(2) 0.5214(4) 0.066(5) Uani 1 1 d . . .
C44 C 0.744(2) -0.385(3) 0.5019(3) 0.078(6) Uani 1 1 d . . .
H44A H 0.7319 -0.4899 0.4896 0.094 Uiso 1 1 calc R . .
H44B H 0.7689 -0.2824 0.4895 0.094 Uiso 1 1 calc R . .
C45 C 0.886(2) -0.408(3) 0.5256(3) 0.066(6) Uani 1 1 d . . .
H45 H 1.0108 -0.3931 0.5184 0.079 Uiso 1 1 calc R . .
C46 C 0.852(3) -0.588(2) 0.5399(4) 0.074(6) Uani 1 1 d . . .
H46A H 0.8282 -0.6793 0.5252 0.088 Uiso 1 1 calc R . .
H46B H 0.9540 -0.6244 0.5522 0.088 Uiso 1 1 calc R . .
C47 C 0.686(2) -0.549(2) 0.5582(4) 0.065(5) Uani 1 1 d . . .
H47A H 0.7095 -0.5731 0.5789 0.077 Uiso 1 1 calc R . .
H47B H 0.5843 -0.6229 0.5517 0.077 Uiso 1 1 calc R . .
C48 C 0.8311(19) -0.271(2) 0.5495(4) 0.052(5) Uani 1 1 d . . .
C49 C 0.822(3) -0.076(2) 0.5404(4) 0.087(6) Uani 1 1 d . . .
H49A H 0.7650 -0.0084 0.5558 0.130 Uiso 1 1 calc R . .
H49B H 0.7534 -0.0645 0.5224 0.130 Uiso 1 1 calc R . .
H49C H 0.9434 -0.0318 0.5374 0.130 Uiso 1 1 calc R . .
C50 C 0.958(2) -0.289(3) 0.5757(4) 0.084(6) Uani 1 1 d . . .
H50A H 0.9674 -0.1768 0.5856 0.127 Uiso 1 1 calc R . .
H50B H 1.0760 -0.3251 0.5689 0.127 Uiso 1 1 calc R . .
H50C H 0.9111 -0.3766 0.5891 0.127 Uiso 1 1 calc R . .
O1 O 0.8009(16) 0.0144(16) 0.9198(3) 0.077(3) Uani 1 1 d . . .
O2 O 0.6456(13) 0.2417(14) 0.8265(2) 0.051(3) Uani 1 1 d . . .
O3 O 0.3232(13) -0.1873(14) 0.8111(2) 0.055(3) Uani 1 1 d . . .
O4 O 0.0271(14) -0.1812(16) 0.8227(3) 0.065(3) Uani 1 1 d . . .
O5 O 0.8357(12) 0.2902(14) 0.8801(2) 0.055(3) Uani 1 1 d . . .
O6 O 1.0843(16) 0.4998(16) 0.8764(2) 0.079(4) Uani 1 1 d . . .
O7 O 1.1448(12) 0.1867(16) 0.8863(2) 0.065(3) Uani 1 1 d . . .
O8 O 0.9212(18) 0.449(2) 0.9871(3) 0.093(5) Uani 1 1 d . . .
O9 O 0.2999(16) 0.0928(17) 0.5807(3) 0.086(4) Uani 1 1 d . . .
O10 O 0.1446(13) -0.1340(14) 0.6731(2) 0.051(3) Uani 1 1 d . . .
O11 O -0.1754(13) 0.2941(14) 0.6889(2) 0.053(3) Uani 1 1 d . . .
O12 O -0.4712(15) 0.2902(15) 0.6772(3) 0.063(3) Uani 1 1 d . . .
O13 O 0.3339(11) -0.1830(13) 0.6198(2) 0.047(3) Uani 1 1 d . . .
O14 O 0.5788(16) -0.3898(15) 0.6234(2) 0.080(4) Uani 1 1 d . . .
O15 O 0.6453(12) -0.0769(15) 0.6137(2) 0.061(3) Uani 1 1 d . . .
O16 O 0.4203(18) -0.335(2) 0.5132(3) 0.105(5) Uani 1 1 d . . .
S1 S 1.0347(5) 0.3371(6) 0.89064(9) 0.0535(12) Uani 1 1 d . . .
S2 S 0.5327(5) -0.2291(6) 0.60946(8) 0.0499(11) Uani 1 1 d . . .

loop_
_atom_site_aniso_label
_atom_site_aniso_U_11
_atom_site_aniso_U_22
_atom_site_aniso_U_33
_atom_site_aniso_U_23
_atom_site_aniso_U_13
_atom_site_aniso_U_12
Br1 0.0552(10) 0.0589(12) 0.0761(12) -0.0292(12) -0.0010(8) -0.0037(9)
Br2 0.0540(10) 0.0609(12) 0.0747(12) -0.0277(12) -0.0025(8) 0.0005(9)
C1 0.047(10) 0.074(15) 0.067(13) 0.008(13) -0.004(9) 0.015(10)
C2 0.064(11) 0.044(12) 0.042(9) -0.016(8) -0.019(8) -0.004(8)
C3 0.042(9) 0.047(11) 0.033(9) -0.007(8) -0.004(7) 0.006(8)
C4 0.039(9) 0.019(8) 0.055(10) -0.006(8) -0.005(7) -0.002(7)
C5 0.062(12) 0.071(14) 0.078(13) -0.029(12) 0.007(9) -0.014(10)
C6 0.071(13) 0.056(13) 0.090(14) 0.014(11) -0.029(10) -0.007(11)
C7 0.093(14) 0.051(13) 0.086(14) 0.002(10) -0.024(11) -0.008(11)
C8 0.052(10) 0.038(11) 0.072(11) -0.011(9) -0.005(8) 0.002(8)
C9 0.023(10) 0.047(12) 0.074(12) 0.010(10) -0.011(8) 0.001(9)
C10 0.015(7) 0.036(11) 0.059(10) -0.021(10) -0.005(7) -0.002(8)
C11 0.044(10) 0.039(10) 0.037(9) -0.011(9) 0.003(7) -0.014(9)
C12 0.018(8) 0.059(12) 0.053(10) 0.003(9) 0.004(7) -0.010(7)
C13 0.042(9) 0.030(10) 0.056(10) -0.005(8) -0.003(8) 0.002(8)
C14 0.024(8) 0.051(11) 0.059(10) -0.018(10) -0.002(7) -0.001(8)
C15 0.026(8) 0.052(11) 0.064(10) -0.001(11) 0.005(7) -0.014(8)
C16 0.042(9) 0.071(12) 0.049(10) -0.020(9) 0.013(7) -0.013(8)
C17 0.051(10) 0.045(11) 0.029(9) -0.021(7) -0.011(7) -0.004(8)
C18 0.056(12) 0.098(16) 0.054(12) -0.033(10) 0.005(10) -0.004(10)
C19 0.072(13) 0.100(17) 0.070(12) -0.018(11) -0.008(11) -0.018(11)
C20 0.057(11) 0.072(15) 0.041(10) -0.022(10) -0.029(8) -0.003(9)
C21 0.052(11) 0.13(2) 0.075(14) -0.026(14) -0.012(10) -0.040(12)
C22 0.098(14) 0.028(11) 0.091(15) 0.002(10) -0.012(11) -0.023(10)
C23 0.046(10) 0.074(14) 0.043(10) 0.007(10) -0.004(8) 0.014(9)
C24 0.026(9) 0.115(17) 0.087(13) -0.041(12) 0.004(8) -0.008(9)
C25 0.101(15) 0.073(15) 0.098(15) 0.002(13) -0.061(12) 0.014(12)
C26 0.046(10) 0.056(13) 0.060(12) -0.016(11) -0.001(8) -0.003(8)
C27 0.054(10) 0.024(10) 0.059(10) 0.004(8) -0.006(8) 0.000(7)
C28 0.025(8) 0.057(11) 0.040(9) 0.000(9) -0.002(7) 0.002(7)
C29 0.027(8) 0.034(9) 0.060(11) -0.030(9) -0.006(7) 0.008(7)
C30 0.061(11) 0.043(10) 0.062(11) -0.007(10) -0.018(8) 0.019(9)
C31 0.067(11) 0.042(11) 0.063(11) 0.004(9) 0.009(9) -0.013(9)
C32 0.089(14) 0.077(16) 0.077(13) 0.015(12) 0.014(10) -0.002(12)
C33 0.069(11) 0.049(12) 0.060(11) -0.016(9) 0.011(8) 0.019(9)
C34 0.047(12) 0.046(12) 0.046(10) 0.007(9) -0.020(8) 0.000(10)
C35 0.024(8) 0.029(10) 0.052(9) -0.002(9) -0.002(7) 0.008(7)
C36 0.036(9) 0.042(10) 0.041(9) -0.007(9) -0.005(7) -0.009(8)
C37 0.051(10) 0.055(12) 0.034(9) 0.005(9) -0.006(8) 0.013(8)
C38 0.032(8) 0.034(10) 0.038(9) -0.020(8) 0.004(7) 0.001(8)
C39 0.045(10) 0.048(12) 0.042(10) -0.004(9) -0.007(7) 0.006(9)
C40 0.021(8) 0.055(11) 0.063(10) 0.016(11) -0.007(7) 0.018(8)
C41 0.018(7) 0.067(11) 0.051(10) -0.009(8) -0.014(6) 0.005(7)
C42 0.036(9) 0.045(11) 0.039(10) 0.014(8) 0.001(7) -0.001(8)
C43 0.056(12) 0.076(14) 0.064(13) -0.029(10) -0.020(10) 0.008(10)
C44 0.075(12) 0.115(17) 0.046(10) -0.022(11) 0.033(9) -0.012(11)
C45 0.053(10) 0.12(2) 0.020(9) 0.002(11) -0.002(7) 0.017(11)
C46 0.107(15) 0.060(13) 0.055(12) 0.002(10) 0.002(11) 0.036(11)
C47 0.073(12) 0.048(11) 0.073(13) 0.013(10) 0.025(10) -0.006(10)
C48 0.036(9) 0.062(12) 0.059(11) -0.018(10) 0.005(8) -0.005(8)
C49 0.109(16) 0.055(13) 0.097(15) 0.031(11) 0.018(12) -0.013(11)
C50 0.068(12) 0.113(17) 0.072(13) -0.014(12) -0.028(10) 0.028(11)
O1 0.108(9) 0.066(9) 0.056(8) 0.005(7) -0.015(6) -0.023(7)
O2 0.064(7) 0.047(8) 0.042(7) -0.006(6) -0.003(5) -0.005(6)
O3 0.040(7) 0.057(7) 0.069(7) -0.025(6) -0.004(5) -0.004(6)
O4 0.026(6) 0.072(8) 0.098(9) -0.032(7) 0.008(5) -0.001(6)
O5 0.044(6) 0.050(7) 0.072(7) -0.004(6) -0.007(5) -0.005(6)
O6 0.103(9) 0.076(10) 0.057(7) 0.011(7) -0.020(6) -0.049(7)
O7 0.026(6) 0.084(9) 0.087(8) -0.018(7) -0.009(5) 0.009(6)
O8 0.068(9) 0.146(13) 0.067(8) -0.048(8) 0.012(7) -0.018(8)
O9 0.116(10) 0.089(10) 0.051(8) 0.011(8) 0.012(6) 0.035(8)
O10 0.059(7) 0.048(7) 0.045(7) -0.010(6) 0.004(5) -0.012(6)
O11 0.028(6) 0.060(7) 0.069(7) -0.022(6) -0.010(5) 0.003(6)
O12 0.046(7) 0.060(8) 0.083(8) -0.020(7) -0.009(6) -0.001(6)
O13 0.027(5) 0.048(7) 0.065(7) -0.010(6) 0.014(5) -0.001(5)
O14 0.113(9) 0.070(9) 0.057(7) -0.003(7) 0.020(6) 0.049(7)
O15 0.036(6) 0.080(9) 0.067(7) -0.037(6) 0.004(5) -0.011(6)
O16 0.055(8) 0.166(14) 0.095(10) -0.039(10) -0.024(7) 0.005(9)
S1 0.046(3) 0.067(3) 0.047(2) -0.009(2) -0.0091(19) -0.011(3)
S2 0.046(3) 0.061(3) 0.042(2) -0.003(2) -0.0003(18) 0.007(2)

loop_
_atom_type_symbol
_atom_type_description
_atom_type_scat_dispersion_real
_atom_type_scat_dispersion_imag
_atom_type_scat_source
C C 0.0033 0.0016 'International Tables Vol C Tables 4.2.6.8 and 6.1.1.4'
H H 0.0000 0.0000 'International Tables Vol C Tables 4.2.6.8 and 6.1.1.4'
O O 0.0106 0.0060 'International Tables Vol C Tables 4.2.6.8 and 6.1.1.4'
S S 0.1246 0.1234 'International Tables Vol C Tables 4.2.6.8 and 6.1.1.4'
Br Br -0.2901 2.4595 'International Tables Vol C Tables 4.2.6.8 and 6.1.1.4'

loop_
_geom_angle_atom_site_label_1
_geom_angle_atom_site_label_2
_geom_angle_atom_site_label_3
_geom_angle
_geom_angle_site_symmetry_1
_geom_angle_site_symmetry_3
_geom_angle_publ_flag
O1 C1 C6 124.8(16) . . ?
O1 C1 C2 121.4(16) . . ?
C6 C1 C2 113.7(16) . . ?
O5 C2 C1 113.5(13) . . ?
O5 C2 C3 103.4(11) . . ?
C1 C2 C3 110.5(13) . . ?
O5 C2 H2 109.7 . . ?
C1 C2 H2 109.7 . . ?
C3 C2 H2 109.7 . . ?
O2 C3 C4 107.9(11) . . ?
O2 C3 C2 108.6(11) . . ?
C4 C3 C2 109.8(11) . . ?
O2 C3 H3 110.2 . . ?
C4 C3 H3 110.2 . . ?
C2 C3 H3 110.2 . . ?
C8 C4 C3 110.6(11) . . ?
C8 C4 C5 110.6(12) . . ?
C3 C4 C5 108.4(12) . . ?
C8 C4 H4 109.1 . . ?
C3 C4 H4 109.1 . . ?
C5 C4 H4 109.1 . . ?
C6 C5 C4 111.1(13) . . ?
C6 C5 H5A 109.4 . . ?
C4 C5 H5A 109.4 . . ?
C6 C5 H5B 109.4 . . ?
C4 C5 H5B 109.4 . . ?
H5A C5 H5B 108.0 . . ?
C1 C6 C5 109.3(15) . . ?
C1 C6 H6A 109.8 . . ?
C5 C6 H6A 109.8 . . ?
C1 C6 H6B 109.8 . . ?
C5 C6 H6B 109.8 . . ?
H6A C6 H6B 108.3 . . ?
O2 C7 H7A 109.5 . . ?
O2 C7 H7B 109.5 . . ?
H7A C7 H7B 109.5 . . ?
O2 C7 H7C 109.5 . . ?
H7A C7 H7C 109.5 . . ?
H7B C7 H7C 109.5 . . ?
O3 C8 C4 105.3(11) . . ?
O3 C8 H8A 110.7 . . ?
C4 C8 H8A 110.7 . . ?
O3 C8 H8B 110.7 . . ?
C4 C8 H8B 110.7 . . ?
H8A C8 H8B 108.8 . . ?
O4 C9 O3 125.5(16) . . ?
O4 C9 C10 125.3(14) . . ?
O3 C9 C10 109.2(13) . . ?
C11 C10 C15 119.8(14) . . ?
C11 C10 C9 119.0(13) . . ?
C15 C10 C9 121.1(15) . . ?
C10 C11 C12 122.3(13) . . ?
C10 C11 H11 118.9 . . ?
C12 C11 H11 118.9 . . ?
C13 C12 C11 116.6(13) . . ?
C13 C12 H12 121.7 . . ?
C11 C12 H12 121.7 . . ?
C14 C13 C12 121.8(14) . . ?
C14 C13 Br1 119.2(11) . . ?
C12 C13 Br1 119.0(12) . . ?
C13 C14 C15 118.9(13) . . ?
C13 C14 H14 120.5 . . ?
C15 C14 H14 120.5 . . ?
C10 C15 C14 120.5(14) . . ?
C10 C15 H15 119.8 . . ?
C14 C15 H15 119.8 . . ?
C17 C16 S1 119.8(9) . . ?
C17 C16 H16A 107.4 . . ?
S1 C16 H16A 107.4 . . ?
C17 C16 H16B 107.4 . . ?
S1 C16 H16B 107.4 . . ?
H16A C16 H16B 106.9 . . ?
C22 C17 C18 106.6(14) . . ?
C22 C17 C23 105.6(14) . . ?
C18 C17 C23 100.4(12) . . ?
C22 C17 C16 117.8(14) . . ?
C18 C17 C16 105.8(12) . . ?
C23 C17 C16 118.6(12) . . ?
O8 C18 C19 127.9(16) . . ?
O8 C18 C17 126.9(15) . . ?
C19 C18 C17 104.9(14) . . ?
C20 C19 C18 104.2(14) . . ?
C20 C19 H19A 110.9 . . ?
C18 C19 H19A 110.9 . . ?
C20 C19 H19B 110.9 . . ?
C18 C19 H19B 110.9 . . ?
H19A C19 H19B 108.9 . . ?
C19 C20 C21 105.6(15) . . ?
C19 C20 C23 104.2(14) . . ?
C21 C20 C23 99.6(13) . . ?
C19 C20 H20 115.2 . . ?
C21 C20 H20 115.2 . . ?
C23 C20 H20 115.2 . . ?
C22 C21 C20 106.2(15) . . ?
C22 C21 H21A 110.5 . . ?
C20 C21 H21A 110.5 . . ?
C22 C21 H21B 110.5 . . ?
C20 C21 H21B 110.5 . . ?
H21A C21 H21B 108.7 . . ?
C17 C22 C21 99.7(15) . . ?
C17 C22 H22A 111.8 . . ?
C21 C22 H22A 111.8 . . ?
C17 C22 H22B 111.8 . . ?
C21 C22 H22B 111.8 . . ?
H22A C22 H22B 109.6 . . ?
C25 C23 C17 114.4(15) . . ?
C25 C23 C20 113.8(15) . . ?
C17 C23 C20 91.4(11) . . ?
C25 C23 C24 107.8(15) . . ?
C17 C23 C24 114.0(13) . . ?
C20 C23 C24 115.0(14) . . ?
C23 C24 H24A 109.5 . . ?
C23 C24 H24B 109.5 . . ?
H24A C24 H24B 109.5 . . ?
C23 C24 H24C 109.5 . . ?
H24A C24 H24C 109.5 . . ?
H24B C24 H24C 109.5 . . ?
C23 C25 H25A 109.5 . . ?
C23 C25 H25B 109.5 . . ?
H25A C25 H25B 109.5 . . ?
C23 C25 H25C 109.5 . . ?
H25A C25 H25C 109.5 . . ?
H25B C25 H25C 109.5 . . ?
O9 C26 C31 123.5(16) . . ?
O9 C26 C27 121.6(14) . . ?
C31 C26 C27 114.9(14) . . ?
O13 C27 C28 106.4(11) . . ?
O13 C27 C26 112.4(12) . . ?
C28 C27 C26 110.8(12) . . ?
O13 C27 H27 109.1 . . ?
C28 C27 H27 109.1 . . ?
C26 C27 H27 109.1 . . ?
O10 C28 C29 110.0(12) . . ?
O10 C28 C27 108.4(11) . . ?
C29 C28 C27 111.2(12) . . ?
O10 C28 H28 109.1 . . ?
C29 C28 H28 109.1 . . ?
C27 C28 H28 109.1 . . ?
C28 C29 C33 108.9(12) . . ?
C28 C29 C30 111.4(12) . . ?
C33 C29 C30 113.6(12) . . ?
C28 C29 H29 107.5 . . ?
C33 C29 H29 107.5 . . ?
C30 C29 H29 107.5 . . ?
C31 C30 C29 111.9(12) . . ?
C31 C30 H30A 109.2 . . ?
C29 C30 H30A 109.2 . . ?
C31 C30 H30B 109.2 . . ?
C29 C30 H30B 109.2 . . ?
H30A C30 H30B 107.9 . . ?
C26 C31 C30 109.8(13) . . ?
C26 C31 H31A 109.7 . . ?
C30 C31 H31A 109.7 . . ?
C26 C31 H31B 109.7 . . ?
C30 C31 H31B 109.7 . . ?
H31A C31 H31B 108.2 . . ?
O10 C32 H32A 109.5 . . ?
O10 C32 H32B 109.5 . . ?
H32A C32 H32B 109.5 . . ?
O10 C32 H32C 109.5 . . ?
H32A C32 H32C 109.5 . . ?
H32B C32 H32C 109.5 . . ?
O11 C33 C29 104.4(12) . . ?
O11 C33 H33A 110.9 . . ?
C29 C33 H33A 110.9 . . ?
O11 C33 H33B 110.9 . . ?
C29 C33 H33B 110.9 . . ?
H33A C33 H33B 108.9 . . ?
O12 C34 O11 126.0(16) . . ?
O12 C34 C35 123.8(15) . . ?
O11 C34 C35 110.1(13) . . ?
C40 C35 C36 117.3(14) . . ?
C40 C35 C34 123.6(14) . . ?
C36 C35 C34 119.0(13) . . ?
C37 C36 C35 120.9(13) . . ?
C37 C36 H36 119.5 . . ?
C35 C36 H36 119.5 . . ?
C36 C37 C38 119.2(14) . . ?
C36 C37 H37 120.4 . . ?
C38 C37 H37 120.4 . . ?
C39 C38 C37 120.4(14) . . ?
C39 C38 Br2 120.0(11) . . ?
C37 C38 Br2 119.5(12) . . ?
C38 C39 C40 120.8(13) . . ?
C38 C39 H39 119.6 . . ?
C40 C39 H39 119.6 . . ?
C35 C40 C39 121.3(13) . . ?
C35 C40 H40 119.3 . . ?
C39 C40 H40 119.3 . . ?
C42 C41 S2 118.7(9) . . ?
C42 C41 H41A 107.6 . . ?
S2 C41 H41A 107.6 . . ?
C42 C41 H41B 107.6 . . ?
S2 C41 H41B 107.6 . . ?
H41A C41 H41B 107.1 . . ?
C41 C42 C43 108.4(12) . . ?
C41 C42 C48 126.0(13) . . ?
C43 C42 C48 100.4(12) . . ?
C41 C42 C47 117.1(13) . . ?
C43 C42 C47 99.4(14) . . ?
C48 C42 C47 101.3(12) . . ?
O16 C43 C42 124.6(15) . . ?
O16 C43 C44 127.2(16) . . ?
C42 C43 C44 108.2(14) . . ?
C45 C44 C43 99.3(13) . . ?
C45 C44 H44A 111.9 . . ?
C43 C44 H44A 111.9 . . ?
C45 C44 H44B 111.9 . . ?
C43 C44 H44B 111.9 . . ?
H44A C44 H44B 109.6 . . ?
C44 C45 C46 107.1(16) . . ?
C44 C45 C48 103.7(14) . . ?
C46 C45 C48 104.5(12) . . ?
C44 C45 H45 113.6 . . ?
C46 C45 H45 113.6 . . ?
C48 C45 H45 113.6 . . ?
C47 C46 C45 101.4(13) . . ?
C47 C46 H46A 111.5 . . ?
C45 C46 H46A 111.5 . . ?
C47 C46 H46B 111.5 . . ?
C45 C46 H46B 111.5 . . ?
H46A C46 H46B 109.3 . . ?
C46 C47 C42 106.3(13) . . ?
C46 C47 H47A 110.5 . . ?
C42 C47 H47A 110.5 . . ?
C46 C47 H47B 110.5 . . ?
C42 C47 H47B 110.5 . . ?
H47A C47 H47B 108.7 . . ?
C50 C48 C42 116.1(14) . . ?
C50 C48 C49 108.6(15) . . ?
C42 C48 C49 111.3(14) . . ?
C50 C48 C45 109.1(13) . . ?
C42 C48 C45 93.9(12) . . ?
C49 C48 C45 117.6(15) . . ?
C48 C49 H49A 109.5 . . ?
C48 C49 H49B 109.5 . . ?
H49A C49 H49B 109.5 . . ?
C48 C49 H49C 109.5 . . ?
H49A C49 H49C 109.5 . . ?
H49B C49 H49C 109.5 . . ?
C48 C50 H50A 109.5 . . ?
C48 C50 H50B 109.5 . . ?
H50A C50 H50B 109.5 . . ?
C48 C50 H50C 109.5 . . ?
H50A C50 H50C 109.5 . . ?
H50B C50 H50C 109.5 . . ?
C3 O2 C7 114.3(11) . . ?
C9 O3 C8 117.1(12) . . ?
C2 O5 S1 120.3(9) . . ?
C28 O10 C32 116.2(12) . . ?
C34 O11 C33 117.6(12) . . ?
C27 O13 S2 121.4(8) . . ?
O7 S1 O6 118.5(7) . . ?
O7 S1 O5 108.2(6) . . ?
O6 S1 O5 107.1(6) . . ?
O7 S1 C16 112.0(8) . . ?
O6 S1 C16 109.6(8) . . ?
O5 S1 C16 99.7(6) . . ?
O14 S2 O15 119.5(7) . . ?
O14 S2 O13 106.1(6) . . ?
O15 S2 O13 108.8(6) . . ?
O14 S2 C41 108.8(7) . . ?
O15 S2 C41 111.8(7) . . ?
O13 S2 C41 99.9(6) . . ?

loop_
_geom_bond_atom_site_label_1
_geom_bond_atom_site_label_2
_geom_bond_distance
_geom_bond_site_symmetry_2
_geom_bond_publ_flag
Br1 C13 1.894(15) . ?
Br2 C38 1.887(14) . ?
C1 O1 1.238(19) . ?
C1 C6 1.43(2) . ?
C1 C2 1.50(2) . ?
C2 O5 1.480(16) . ?
C2 C3 1.552(19) . ?
C2 H2 0.9800 . ?
C3 O2 1.430(16) . ?
C3 C4 1.524(19) . ?
C3 H3 0.9800 . ?
C4 C8 1.524(19) . ?
C4 C5 1.54(2) . ?
C4 H4 0.9800 . ?
C5 C6 1.49(2) . ?
C5 H5A 0.9700 . ?
C5 H5B 0.9700 . ?
C6 H6A 0.9700 . ?
C6 H6B 0.9700 . ?
C7 O2 1.444(19) . ?
C7 H7A 0.9600 . ?
C7 H7B 0.9600 . ?
C7 H7C 0.9600 . ?
C8 O3 1.440(17) . ?
C8 H8A 0.9700 . ?
C8 H8B 0.9700 . ?
C9 O4 1.185(17) . ?
C9 O3 1.336(16) . ?
C9 C10 1.52(2) . ?
C10 C11 1.334(18) . ?
C10 C15 1.364(17) . ?
C11 C12 1.39(2) . ?
C11 H11 0.9300 . ?
C12 C13 1.376(19) . ?
C12 H12 0.9300 . ?
C13 C14 1.368(19) . ?
C14 C15 1.37(2) . ?
C14 H14 0.9300 . ?
C15 H15 0.9300 . ?
C16 C17 1.577(19) . ?
C16 S1 1.741(14) . ?
C16 H16A 0.9700 . ?
C16 H16B 0.9700 . ?
C17 C22 1.52(2) . ?
C17 C18 1.53(2) . ?
C17 C23 1.55(2) . ?
C18 O8 1.188(18) . ?
C18 C19 1.47(2) . ?
C19 C20 1.46(2) . ?
C19 H19A 0.9700 . ?
C19 H19B 0.9700 . ?
C20 C21 1.55(3) . ?
C20 C23 1.56(2) . ?
C20 H20 0.9800 . ?
C21 C22 1.54(2) . ?
C21 H21A 0.9700 . ?
C21 H21B 0.9700 . ?
C22 H22A 0.9700 . ?
C22 H22B 0.9700 . ?
C23 C25 1.49(2) . ?
C23 C24 1.56(2) . ?
C24 H24A 0.9600 . ?
C24 H24B 0.9600 . ?
C24 H24C 0.9600 . ?
C25 H25A 0.9600 . ?
C25 H25B 0.9600 . ?
C25 H25C 0.9600 . ?
C26 O9 1.225(17) . ?
C26 C31 1.45(2) . ?
C26 C27 1.52(2) . ?
C27 O13 1.464(16) . ?
C27 C28 1.516(18) . ?
C27 H27 0.9800 . ?
C28 O10 1.412(16) . ?
C28 C29 1.515(19) . ?
C28 H28 0.9800 . ?
C29 C33 1.521(18) . ?
C29 C30 1.52(2) . ?
C29 H29 0.9800 . ?
C30 C31 1.49(2) . ?
C30 H30A 0.9700 . ?
C30 H30B 0.9700 . ?
C31 H31A 0.9700 . ?
C31 H31B 0.9700 . ?
C32 O10 1.42(2) . ?
C32 H32A 0.9600 . ?
C32 H32B 0.9600 . ?
C32 H32C 0.9600 . ?
C33 O11 1.484(17) . ?
C33 H33A 0.9700 . ?
C33 H33B 0.9700 . ?
C34 O12 1.183(17) . ?
C34 O11 1.326(17) . ?
C34 C35 1.48(2) . ?
C35 C40 1.381(18) . ?
C35 C36 1.406(18) . ?
C36 C37 1.37(2) . ?
C36 H36 0.9300 . ?
C37 C38 1.409(19) . ?
C37 H37 0.9300 . ?
C38 C39 1.322(19) . ?
C39 C40 1.39(2) . ?
C39 H39 0.9300 . ?
C40 H40 0.9300 . ?
C41 C42 1.504(18) . ?
C41 S2 1.761(14) . ?
C41 H41A 0.9700 . ?
C41 H41B 0.9700 . ?
C42 C43 1.52(2) . ?
C42 C48 1.52(2) . ?
C42 C47 1.56(2) . ?
C43 O16 1.225(18) . ?
C43 C44 1.53(2) . ?
C44 C45 1.50(2) . ?
C44 H44A 0.9700 . ?
C44 H44B 0.9700 . ?
C45 C46 1.52(3) . ?
C45 C48 1.55(2) . ?
C45 H45 0.9800 . ?
C46 C47 1.51(2) . ?
C46 H46A 0.9700 . ?
C46 H46B 0.9700 . ?
C47 H47A 0.9700 . ?
C47 H47B 0.9700 . ?
C48 C50 1.51(2) . ?
C48 C49 1.53(2) . ?
C49 H49A 0.9600 . ?
C49 H49B 0.9600 . ?
C49 H49C 0.9600 . ?
C50 H50A 0.9600 . ?
C50 H50B 0.9600 . ?
C50 H50C 0.9600 . ?
O5 S1 1.576(10) . ?
O6 S1 1.432(11) . ?
O7 S1 1.406(11) . ?
O13 S2 1.576(9) . ?
O14 S2 1.405(12) . ?
O15 S2 1.426(11) . ?

loop_
_geom_torsion_atom_site_label_1
_geom_torsion_atom_site_label_2
_geom_torsion_atom_site_label_3
_geom_torsion_atom_site_label_4
_geom_torsion
_geom_torsion_site_symmetry_1
_geom_torsion_site_symmetry_2
_geom_torsion_site_symmetry_3
_geom_torsion_site_symmetry_4
_geom_torsion_publ_flag
O1 C1 C2 O5 -6(2) . . . . ?
C6 C1 C2 O5 171.4(13) . . . . ?
O1 C1 C2 C3 -122.0(15) . . . . ?
C6 C1 C2 C3 55.8(17) . . . . ?
O5 C2 C3 O2 67.1(14) . . . . ?
C1 C2 C3 O2 -171.1(12) . . . . ?
O5 C2 C3 C4 -175.2(12) . . . . ?
C1 C2 C3 C4 -53.3(16) . . . . ?
O2 C3 C4 C8 -65.0(15) . . . . ?
C2 C3 C4 C8 176.8(12) . . . . ?
O2 C3 C4 C5 173.7(11) . . . . ?
C2 C3 C4 C5 55.5(16) . . . . ?
C8 C4 C5 C6 178.6(14) . . . . ?
C3 C4 C5 C6 -60.0(17) . . . . ?
O1 C1 C6 C5 118.9(17) . . . . ?
C2 C1 C6 C5 -58.8(19) . . . . ?
C4 C5 C6 C1 60.8(19) . . . . ?
C3 C4 C8 O3 165.9(12) . . . . ?
C5 C4 C8 O3 -74.0(15) . . . . ?
O4 C9 C10 C11 -35(2) . . . . ?
O3 C9 C10 C11 142.9(13) . . . . ?
O4 C9 C10 C15 144.1(15) . . . . ?
O3 C9 C10 C15 -37.9(17) . . . . ?
C15 C10 C11 C12 1(2) . . . . ?
C9 C10 C11 C12 -179.6(12) . . . . ?
C10 C11 C12 C13 -1(2) . . . . ?
C11 C12 C13 C14 0(2) . . . . ?
C11 C12 C13 Br1 179.6(10) . . . . ?
C12 C13 C14 C15 1(2) . . . . ?
Br1 C13 C14 C15 -179.1(10) . . . . ?
C11 C10 C15 C14 -1(2) . . . . ?
C9 C10 C15 C14 -179.8(12) . . . . ?
C13 C14 C15 C10 0(2) . . . . ?
S1 C16 C17 C22 68.3(18) . . . . ?
S1 C16 C17 C18 -172.7(13) . . . . ?
S1 C16 C17 C23 -61.1(18) . . . . ?
C22 C17 C18 O8 101(2) . . . . ?
C23 C17 C18 O8 -149(2) . . . . ?
C16 C17 C18 O8 -25(2) . . . . ?
C22 C17 C18 C19 -72.8(18) . . . . ?
C23 C17 C18 C19 37.1(17) . . . . ?
C16 C17 C18 C19 161.1(15) . . . . ?
O8 C18 C19 C20 -176(2) . . . . ?
C17 C18 C19 C20 -2(2) . . . . ?
C18 C19 C20 C21 70.4(18) . . . . ?
C18 C19 C20 C23 -34(2) . . . . ?
C19 C20 C21 C22 -70.4(17) . . . . ?
C23 C20 C21 C22 37.4(17) . . . . ?
C18 C17 C22 C21 70.4(17) . . . . ?
C23 C17 C22 C21 -35.8(18) . . . . ?
C16 C17 C22 C21 -171.0(13) . . . . ?
C20 C21 C22 C17 -1.7(19) . . . . ?
C22 C17 C23 C25 174.6(15) . . . . ?
C18 C17 C23 C25 63.9(16) . . . . ?
C16 C17 C23 C25 -50.6(19) . . . . ?
C22 C17 C23 C20 57.7(15) . . . . ?
C18 C17 C23 C20 -53.1(14) . . . . ?
C16 C17 C23 C20 -167.6(14) . . . . ?
C22 C17 C23 C24 -60.6(18) . . . . ?
C18 C17 C23 C24 -171.3(14) . . . . ?
C16 C17 C23 C24 74.2(18) . . . . ?
C19 C20 C23 C25 -63.3(19) . . . . ?
C21 C20 C23 C25 -172.2(15) . . . . ?
C19 C20 C23 C17 54.3(16) . . . . ?
C21 C20 C23 C17 -54.6(13) . . . . ?
C19 C20 C23 C24 171.7(15) . . . . ?
C21 C20 C23 C24 62.7(17) . . . . ?
O9 C26 C27 O13 -4.8(19) . . . . ?
C31 C26 C27 O13 172.2(12) . . . . ?
O9 C26 C27 C28 -123.6(15) . . . . ?
C31 C26 C27 C28 53.4(17) . . . . ?
O13 C27 C28 O10 66.3(14) . . . . ?
C26 C27 C28 O10 -171.3(12) . . . . ?
O13 C27 C28 C29 -172.7(12) . . . . ?
C26 C27 C28 C29 -50.3(16) . . . . ?
O10 C28 C29 C33 -61.0(15) . . . . ?
C27 C28 C29 C33 179.0(12) . . . . ?
O10 C28 C29 C30 172.9(11) . . . . ?
C27 C28 C29 C30 52.9(16) . . . . ?
C28 C29 C30 C31 -56.2(16) . . . . ?
C33 C29 C30 C31 -179.7(13) . . . . ?
O9 C26 C31 C30 121.2(16) . . . . ?
C27 C26 C31 C30 -55.7(17) . . . . ?
C29 C30 C31 C26 56.4(17) . . . . ?
C28 C29 C33 O11 164.5(12) . . . . ?
C30 C29 C33 O11 -70.7(15) . . . . ?
O12 C34 C35 C40 147.2(14) . . . . ?
O11 C34 C35 C40 -37.0(18) . . . . ?
O12 C34 C35 C36 -36(2) . . . . ?
O11 C34 C35 C36 140.2(12) . . . . ?
C40 C35 C36 C37 -0.7(19) . . . . ?
C34 C35 C36 C37 -178.1(12) . . . . ?
C35 C36 C37 C38 1(2) . . . . ?
C36 C37 C38 C39 -2(2) . . . . ?
C36 C37 C38 Br2 -179.3(10) . . . . ?
C37 C38 C39 C40 3(2) . . . . ?
Br2 C38 C39 C40 -179.8(10) . . . . ?
C36 C35 C40 C39 1.7(19) . . . . ?
C34 C35 C40 C39 178.9(13) . . . . ?
C38 C39 C40 C35 -3(2) . . . . ?
S2 C41 C42 C43 -174.8(12) . . . . ?
S2 C41 C42 C48 -56.3(19) . . . . ?
S2 C41 C42 C47 73.9(17) . . . . ?
C41 C42 C43 O16 -13(2) . . . . ?
C48 C42 C43 O16 -147.2(19) . . . . ?
C47 C42 C43 O16 109(2) . . . . ?
C41 C42 C43 C44 164.3(14) . . . . ?
C48 C42 C43 C44 30.5(17) . . . . ?
C47 C42 C43 C44 -72.9(16) . . . . ?
O16 C43 C44 C45 -177(2) . . . . ?
C42 C43 C44 C45 5(2) . . . . ?
C43 C44 C45 C46 71.4(17) . . . . ?
C43 C44 C45 C48 -38.7(18) . . . . ?
C44 C45 C46 C47 -74.3(16) . . . . ?
C48 C45 C46 C47 35.3(17) . . . . ?
C45 C46 C47 C42 -1.4(19) . . . . ?
C41 C42 C47 C46 -173.8(13) . . . . ?
C43 C42 C47 C46 69.7(17) . . . . ?
C48 C42 C47 C46 -32.9(19) . . . . ?
C41 C42 C48 C50 74(2) . . . . ?
C43 C42 C48 C50 -164.2(14) . . . . ?
C47 C42 C48 C50 -62.3(18) . . . . ?
C41 C42 C48 C49 -51(2) . . . . ?
C43 C42 C48 C49 70.9(16) . . . . ?
C47 C42 C48 C49 172.8(14) . . . . ?
C41 C42 C48 C45 -172.8(14) . . . . ?
C43 C42 C48 C45 -50.8(14) . . . . ?
C47 C42 C48 C45 51.1(15) . . . . ?
C44 C45 C48 C50 176.7(15) . . . . ?
C46 C45 C48 C50 64.6(17) . . . . ?
C44 C45 C48 C42 57.4(16) . . . . ?
C46 C45 C48 C42 -54.6(14) . . . . ?
C44 C45 C48 C49 -59.1(19) . . . . ?
C46 C45 C48 C49 -171.1(15) . . . . ?
C4 C3 O2 C7 128.8(12) . . . . ?
C2 C3 O2 C7 -112.2(13) . . . . ?
O4 C9 O3 C8 -3(2) . . . . ?
C10 C9 O3 C8 179.3(12) . . . . ?
C4 C8 O3 C9 141.9(12) . . . . ?
C1 C2 O5 S1 78.2(15) . . . . ?
C3 C2 O5 S1 -162.1(9) . . . . ?
C29 C28 O10 C32 126.1(13) . . . . ?
C27 C28 O10 C32 -112.2(14) . . . . ?
O12 C34 O11 C33 -6(2) . . . . ?
C35 C34 O11 C33 177.9(11) . . . . ?
C29 C33 O11 C34 140.5(12) . . . . ?
C28 C27 O13 S2 -161.7(9) . . . . ?
C26 C27 O13 S2 76.9(14) . . . . ?
C2 O5 S1 O7 2.5(12) . . . . ?
C2 O5 S1 O6 131.3(11) . . . . ?
C2 O5 S1 C16 -114.6(12) . . . . ?
C17 C16 S1 O7 79.7(14) . . . . ?
C17 C16 S1 O6 -53.9(14) . . . . ?
C17 C16 S1 O5 -166.1(12) . . . . ?
C27 O13 S2 O14 130.9(11) . . . . ?
C27 O13 S2 O15 1.1(12) . . . . ?
C27 O13 S2 C41 -116.2(11) . . . . ?
C42 C41 S2 O14 -59.6(13) . . . . ?
C42 C41 S2 O15 74.5(13) . . . . ?
C42 C41 S2 O13 -170.5(11) . . . . ?
